data_7714739
loop_
_publ_author_name
'Galimova, Milyausha F.'
'Zueva, Ekaterina M.'
'Petrova, Maria M.'
'Dobrynin, Alexey B.'
'Kolesnikov, Ilya E.'
'Musina, Elvira I.'
'Musin, Rustem R.'
'Karasik, Andrey A.'
'Sinyashin, Oleg G.'

_publ_section_title
;
 Design of luminescent complexes with different
 Cu<sub>4</sub>I<sub>4</sub> cores based on pyridyl phenoxarsines.
;
_journal_issue 3
_journal_name_full 'Dalton transactions (Cambridge, England : 2003)'
_journal_page_first 1087
_journal_page_last 1098
_journal_paper_doi 10.1039/d3dt03273f
_journal_volume 53
_journal_year 2024
_chemical_formula_sum 'C34 H24 As2 Cu2 I2 N2 O2'
_chemical_formula_weight 1023.27
_chemical_name_systematic
'Tetra-\m-iodo-bis-[(\h1-N)-2-(10H-phenoxarsinin-10-yl)pyridine]-bis-[\m-2-(10H-phenoxarsinin-10-yl)pyridine -As,N]-tetracopper (I)'
_space_group_crystal_system triclinic
_space_group_IT_number 2
_space_group_name_Hall '-P 1'
_space_group_name_H-M_alt 'P -1'
_atom_sites_solution_hydrogens geom
_audit_creation_method SHELXL-2014/7
_audit_update_record
;
2023-07-10 deposited with the CCDC.	2023-12-05 downloaded from the CCDC.
;
_cell_angle_alpha 81.337(10)
_cell_angle_beta 86.102(10)
_cell_angle_gamma 70.406(9)
_cell_formula_units_Z 2
_cell_length_a 10.1142(18)
_cell_length_b 11.804(2)
_cell_length_c 14.647(3)
_cell_measurement_reflns_used 8975
_cell_measurement_temperature 293(2)
_cell_measurement_theta_max 25.72
_cell_measurement_theta_min 2.47
_cell_volume 1628.3(5)
_computing_cell_refinement 'Bruker SAINT'
_computing_data_collection 'Bruker APEX2'
_computing_data_reduction 'Bruker SAINT'
_computing_molecular_graphics 'Bruker SHELXTL'
_computing_publication_material 'Bruker SHELXTL'
_computing_structure_refinement 'SHELXL-2014/7 (Sheldrick, 2014)'
_computing_structure_solution 'SHELXS-97 (Sheldrick 2008)'
_diffrn_ambient_temperature 293(2)
_diffrn_measured_fraction_theta_full 0.991
_diffrn_measured_fraction_theta_max 0.992
_diffrn_measurement_device_type 'Bruker APEX-II CCD'
_diffrn_measurement_method '\f and \w scans'
_diffrn_radiation_type MoK\a
_diffrn_radiation_wavelength 0.71073
_diffrn_reflns_av_R_equivalents 0.0914
_diffrn_reflns_av_unetI/netI 0.0794
_diffrn_reflns_Laue_measured_fraction_full 0.991
_diffrn_reflns_Laue_measured_fraction_max 0.992
_diffrn_reflns_limit_h_max 12
_diffrn_reflns_limit_h_min -12
_diffrn_reflns_limit_k_max 14
_diffrn_reflns_limit_k_min -15
_diffrn_reflns_limit_l_max 18
_diffrn_reflns_limit_l_min -18
_diffrn_reflns_number 37415
_diffrn_reflns_point_group_measured_fraction_full 0.991
_diffrn_reflns_point_group_measured_fraction_max 0.992
_diffrn_reflns_theta_full 25.242
_diffrn_reflns_theta_max 26.999
_diffrn_reflns_theta_min 1.407
_exptl_absorpt_coefficient_mu 5.253
_exptl_absorpt_correction_T_max 0.7456
_exptl_absorpt_correction_T_min 0.4200
_exptl_absorpt_correction_type multi-scan
_exptl_absorpt_process_details SADABS
_exptl_crystal_colour colorless
_exptl_crystal_density_diffrn 2.087
_exptl_crystal_description prismatic
_exptl_crystal_F_000 976
_exptl_crystal_preparation Luminescent
_exptl_crystal_size_max 0.19
_exptl_crystal_size_mid 0.15
_exptl_crystal_size_min 0.11
_refine_diff_density_max 1.799
_refine_diff_density_min -2.554
_refine_diff_density_rms 0.379
_refine_ls_extinction_method none
_refine_ls_goodness_of_fit_ref 1.090
_refine_ls_hydrogen_treatment constr
_refine_ls_matrix_type full
_refine_ls_number_parameters 397
_refine_ls_number_reflns 7046
_refine_ls_number_restraints 0
_refine_ls_restrained_S_all 1.090
_refine_ls_R_factor_all 0.0878
_refine_ls_R_factor_gt 0.0568
_refine_ls_shift/su_max 0.001
_refine_ls_shift/su_mean 0.000
_refine_ls_structure_factor_coef Fsqd
_refine_ls_weighting_details 'w=1/[\s^2^(Fo^2^)+(0.1375P)^2^] where P=(Fo^2^+2Fc^2^)/3'
_refine_ls_weighting_scheme calc
_refine_ls_wR_factor_gt 0.1605
_refine_ls_wR_factor_ref 0.2190
_reflns_Friedel_coverage 0.000
_reflns_number_gt 4995
_reflns_number_total 7046
_reflns_threshold_expression 'I > 2\s(I)'
_cod_data_source_file d3dt03273f2.cif
_cod_data_source_block Milya26_0m_a
_cod_depositor_comments 'Adding full bibliography for 7714737--7714744.cif.'
_cod_original_cell_volume 1628.4(5)
_cod_database_code 7714739
_shelx_shelxl_version_number 2014/7
_shelx_space_group_comment
;
The symmetry employed for this shelxl refinement is uniquely defined
by the following loop, which should always be used as a source of
symmetry information in preference to the above space-group names.
They are only intended as comments.
;

loop_
_space_group_symop_operation_xyz
'x, y, z'
'-x, -y, -z'

loop_
_atom_site_label
_atom_site_type_symbol
_atom_site_fract_x
_atom_site_fract_y
_atom_site_fract_z
_atom_site_U_iso_or_equiv
_atom_site_adp_type
_atom_site_occupancy
_atom_site_site_symmetry_order
_atom_site_calc_flag
_atom_site_refinement_flags_posn
_atom_site_refinement_flags_adp
_atom_site_refinement_flags_occupancy
_atom_site_disorder_assembly
_atom_site_disorder_group
C1 C 0.4554(9) 0.7806(9) 0.6448(6) 0.023(2) Uani 1 1 d . . . . .
C2 C 0.4027(10) 0.8920(9) 0.5925(6) 0.026(2) Uani 1 1 d . . . . .
H2 H 0.3905 0.9623 0.6182 0.031 Uiso 1 1 calc R U . . .
C3 C 0.3670(11) 0.9001(10) 0.5000(7) 0.031(2) Uani 1 1 d . . . . .
H3 H 0.3345 0.9748 0.4631 0.038 Uiso 1 1 calc R U . . .
C4 C 0.3821(11) 0.7916(11) 0.4649(7) 0.038(3) Uani 1 1 d . . . . .
H4 H 0.3579 0.7956 0.4041 0.046 Uiso 1 1 calc R U . . .
C5 C 0.4304(10) 0.6824(9) 0.5168(7) 0.028(2) Uani 1 1 d . . . . .
H5 H 0.4376 0.6124 0.4921 0.033 Uiso 1 1 calc R U . . .
C6 C 0.4693(9) 0.6742(9) 0.6071(6) 0.023(2) Uani 1 1 d . . . . .
C7 C 0.5624(9) 0.5220(9) 0.7402(6) 0.0211(19) Uani 1 1 d . . . . .
C8 C 0.6016(10) 0.3992(9) 0.7673(8) 0.032(2) Uani 1 1 d . . . . .
H8 H 0.6004 0.3480 0.7252 0.039 Uiso 1 1 calc R U . . .
C9 C 0.6427(11) 0.3514(9) 0.8565(8) 0.034(2) Uani 1 1 d . . . . .
H9 H 0.6656 0.2682 0.8744 0.040 Uiso 1 1 calc R U . . .
C10 C 0.6507(12) 0.4229(10) 0.9195(8) 0.043(3) Uani 1 1 d . . . . .
H10 H 0.6797 0.3895 0.9794 0.051 Uiso 1 1 calc R U . . .
C11 C 0.6127(10) 0.5521(9) 0.8904(7) 0.029(2) Uani 1 1 d . . . . .
H11 H 0.6182 0.6026 0.9319 0.035 Uiso 1 1 calc R U . . .
C12 C 0.5685(9) 0.6014(9) 0.8018(6) 0.023(2) Uani 1 1 d . . . . .
C13 C 0.3296(8) 0.8132(7) 0.8392(6) 0.0140(16) Uani 1 1 d . . . . .
C15 C 0.1974(9) 0.8985(8) 0.9611(6) 0.0203(19) Uani 1 1 d . . . . .
H15 H 0.1869 0.9433 1.0097 0.024 Uiso 1 1 calc R U . . .
C16 C 0.0957(9) 0.8516(9) 0.9492(7) 0.026(2) Uani 1 1 d . . . . .
H16 H 0.0165 0.8665 0.9876 0.031 Uiso 1 1 calc R U . . .
C17 C 0.1113(9) 0.7806(9) 0.8784(6) 0.024(2) Uani 1 1 d . . . . .
H17 H 0.0435 0.7463 0.8695 0.029 Uiso 1 1 calc R U . . .
C18 C 0.2281(9) 0.7628(9) 0.8229(7) 0.027(2) Uani 1 1 d . . . . .
H18 H 0.2402 0.7174 0.7744 0.032 Uiso 1 1 calc R U . . .
C21 C 0.9948(9) 0.6005(9) 0.7168(7) 0.025(2) Uani 1 1 d . . . . .
C22 C 0.9681(12) 0.5593(9) 0.8087(8) 0.035(2) Uani 1 1 d . . . . .
H22 H 0.8779 0.5877 0.8337 0.042 Uiso 1 1 calc R U . . .
C23 C 1.0743(13) 0.4771(10) 0.8622(8) 0.045(3) Uani 1 1 d . . . . .
H23 H 1.0568 0.4522 0.9238 0.054 Uiso 1 1 calc R U . . .
C24 C 1.2060(11) 0.4321(10) 0.8242(7) 0.035(2) Uani 1 1 d . . . . .
H24 H 1.2763 0.3741 0.8601 0.043 Uiso 1 1 calc R U . . .
C25 C 1.2368(11) 0.4706(9) 0.7343(8) 0.034(2) Uani 1 1 d . . . . .
H25 H 1.3277 0.4434 0.7103 0.041 Uiso 1 1 calc R U . . .
C26 C 1.1265(9) 0.5522(9) 0.6800(7) 0.027(2) Uani 1 1 d . . . . .
C27 C 1.0781(9) 0.6220(9) 0.5190(7) 0.026(2) Uani 1 1 d . . . . .
C28 C 1.1381(10) 0.5998(9) 0.4319(7) 0.029(2) Uani 1 1 d . . . . .
H28 H 1.2337 0.5583 0.4270 0.034 Uiso 1 1 calc R U . . .
C29 C 1.0621(11) 0.6365(9) 0.3564(7) 0.030(2) Uani 1 1 d . . . . .
H29 H 1.1043 0.6221 0.2989 0.036 Uiso 1 1 calc R U . . .
C30 C 0.9171(10) 0.6972(9) 0.3637(7) 0.029(2) Uani 1 1 d . . . . .
H30 H 0.8627 0.7204 0.3111 0.035 Uiso 1 1 calc R U . . .
C31 C 0.8554(10) 0.7226(9) 0.4472(8) 0.031(2) Uani 1 1 d . . . . .
H31 H 0.7596 0.7642 0.4509 0.037 Uiso 1 1 calc R U . . .
C32 C 0.9349(9) 0.6866(9) 0.5278(7) 0.026(2) Uani 1 1 d . . . . .
C33 C 0.8937(8) 0.8607(9) 0.6636(7) 0.024(2) Uani 1 1 d . . . . .
C35 C 0.8485(11) 1.0194(10) 0.7521(8) 0.034(2) Uani 1 1 d . . . . .
H35 H 0.7950 1.0637 0.7970 0.041 Uiso 1 1 calc R U . . .
C36 C 0.9567(11) 1.0536(10) 0.7097(8) 0.035(2) Uani 1 1 d . . . . .
H36 H 0.9800 1.1160 0.7290 0.043 Uiso 1 1 calc R U . . .
C37 C 1.0298(12) 0.9959(11) 0.6394(8) 0.041(3) Uani 1 1 d . . . . .
H37 H 1.0972 1.0234 0.6060 0.049 Uiso 1 1 calc R U . . .
C38 C 1.0023(9) 0.8937(9) 0.6178(7) 0.029(2) Uani 1 1 d . . . . .
H38 H 1.0564 0.8490 0.5733 0.035 Uiso 1 1 calc R U . . .
N14 N 0.3129(7) 0.8840(7) 0.9064(5) 0.0181(15) Uani 1 1 d . . . . .
N34 N 0.8151(7) 0.9214(7) 0.7311(5) 0.0222(17) Uani 1 1 d . . . . .
As1 As 0.51052(8) 0.77643(8) 0.76942(6) 0.0171(2) Uani 1 1 d . . . . .
As2 As 0.84246(9) 0.71840(9) 0.64541(7) 0.0243(3) Uani 1 1 d . . . . .
I1 I 0.69894(5) 0.84561(5) 0.97343(4) 0.0213(2) Uani 1 1 d . . . . .
I2 I 0.45207(6) 1.11981(6) 0.76132(4) 0.0268(2) Uani 1 1 d . . . . .
Cu1 Cu 0.44137(10) 0.98509(10) 0.92076(8) 0.0222(3) Uani 1 1 d . . . . .
Cu2 Cu 0.64060(10) 0.89890(10) 0.79330(8) 0.0220(3) Uani 1 1 d . . . . .
O1 O 0.5209(7) 0.5572(6) 0.6504(5) 0.0322(16) Uani 1 1 d . . . . .
O2 O 1.1693(6) 0.5823(6) 0.5914(5) 0.0304(16) Uani 1 1 d . . . . .

loop_
_atom_site_aniso_label
_atom_site_aniso_U_11
_atom_site_aniso_U_22
_atom_site_aniso_U_33
_atom_site_aniso_U_23
_atom_site_aniso_U_13
_atom_site_aniso_U_12
C1 0.013(4) 0.038(6) 0.023(5) -0.010(4) -0.002(3) -0.014(4)
C2 0.039(5) 0.031(6) 0.014(4) -0.004(4) -0.005(4) -0.017(4)
C3 0.035(6) 0.033(6) 0.023(5) 0.003(4) -0.004(4) -0.010(5)
C4 0.038(6) 0.065(8) 0.018(5) -0.009(5) -0.001(4) -0.024(6)
C5 0.030(5) 0.026(6) 0.031(5) -0.006(4) -0.003(4) -0.013(4)
C6 0.021(4) 0.038(6) 0.010(4) 0.004(4) -0.006(3) -0.011(4)
C7 0.016(4) 0.029(5) 0.017(4) -0.001(4) 0.000(3) -0.008(4)
C8 0.024(5) 0.028(6) 0.042(6) -0.011(5) -0.001(4) -0.002(4)
C9 0.038(6) 0.018(5) 0.042(6) 0.007(5) -0.002(5) -0.009(4)
C10 0.053(7) 0.037(7) 0.032(6) -0.002(5) -0.016(5) -0.006(5)
C11 0.033(5) 0.029(6) 0.022(5) 0.000(4) -0.003(4) -0.007(4)
C12 0.019(4) 0.026(5) 0.028(5) -0.010(4) -0.001(4) -0.009(4)
C13 0.013(4) 0.013(4) 0.016(4) 0.000(3) 0.001(3) -0.005(3)
C15 0.019(4) 0.016(5) 0.025(5) -0.008(4) 0.007(4) -0.005(4)
C16 0.014(4) 0.035(6) 0.026(5) -0.003(4) 0.001(4) -0.007(4)
C17 0.018(4) 0.031(5) 0.030(5) -0.003(4) -0.012(4) -0.015(4)
C18 0.020(4) 0.028(5) 0.033(5) -0.012(4) -0.005(4) -0.004(4)
C21 0.012(4) 0.022(5) 0.035(5) -0.009(4) -0.001(4) 0.003(4)
C22 0.045(6) 0.022(6) 0.037(6) -0.004(5) 0.000(5) -0.011(5)
C23 0.078(9) 0.030(7) 0.031(6) -0.007(5) 0.004(6) -0.025(6)
C24 0.031(6) 0.031(6) 0.036(6) -0.002(5) -0.009(5) 0.001(4)
C25 0.032(5) 0.020(5) 0.048(7) -0.001(5) -0.010(5) -0.006(4)
C26 0.021(5) 0.028(5) 0.030(5) -0.006(4) 0.002(4) -0.008(4)
C27 0.018(4) 0.031(6) 0.028(5) -0.006(4) 0.011(4) -0.008(4)
C28 0.026(5) 0.029(6) 0.040(6) -0.016(5) 0.010(4) -0.018(4)
C29 0.040(6) 0.032(6) 0.021(5) -0.011(4) 0.000(4) -0.013(5)
C30 0.030(5) 0.023(5) 0.040(6) -0.005(4) -0.015(4) -0.013(4)
C31 0.022(5) 0.024(5) 0.049(6) -0.008(5) -0.005(4) -0.007(4)
C32 0.018(4) 0.026(5) 0.029(5) -0.005(4) 0.000(4) 0.000(4)
C33 0.007(4) 0.034(6) 0.031(5) -0.012(4) 0.001(3) -0.004(4)
C35 0.029(5) 0.033(6) 0.045(6) -0.014(5) 0.000(5) -0.012(5)
C36 0.030(5) 0.032(6) 0.046(6) -0.001(5) 0.001(5) -0.013(5)
C37 0.043(6) 0.043(7) 0.044(7) -0.015(6) 0.016(5) -0.022(5)
C38 0.018(4) 0.034(6) 0.036(6) -0.006(5) 0.012(4) -0.011(4)
N14 0.012(3) 0.029(4) 0.015(3) -0.009(3) 0.005(3) -0.007(3)
N34 0.018(4) 0.022(4) 0.027(4) -0.010(3) 0.002(3) -0.006(3)
As1 0.0118(4) 0.0216(5) 0.0204(5) -0.0080(4) 0.0002(3) -0.0066(4)
As2 0.0141(4) 0.0287(6) 0.0323(6) -0.0101(4) 0.0033(4) -0.0079(4)
I1 0.0133(3) 0.0280(4) 0.0229(3) -0.0093(3) -0.0015(2) -0.0044(2)
I2 0.0251(3) 0.0239(4) 0.0278(4) -0.0040(3) 0.0022(3) -0.0036(3)
Cu1 0.0146(5) 0.0296(7) 0.0255(6) -0.0107(5) 0.0021(4) -0.0089(5)
Cu2 0.0148(5) 0.0278(7) 0.0271(6) -0.0101(5) 0.0031(4) -0.0099(5)
O1 0.046(4) 0.024(4) 0.024(3) -0.008(3) -0.007(3) -0.006(3)
O2 0.017(3) 0.039(4) 0.031(4) 0.002(3) -0.002(3) -0.006(3)

loop_
_atom_type_symbol
_atom_type_description
_atom_type_scat_dispersion_real
_atom_type_scat_dispersion_imag
_atom_type_scat_source
C C 0.0033 0.0016 'International Tables Vol C Tables 4.2.6.8 and 6.1.1.4'
H H 0.0000 0.0000 'International Tables Vol C Tables 4.2.6.8 and 6.1.1.4'
N N 0.0061 0.0033 'International Tables Vol C Tables 4.2.6.8 and 6.1.1.4'
As As 0.0499 2.0058 'International Tables Vol C Tables 4.2.6.8 and 6.1.1.4'
I I -0.4742 1.8119 'International Tables Vol C Tables 4.2.6.8 and 6.1.1.4'
Cu Cu 0.3201 1.2651 'International Tables Vol C Tables 4.2.6.8 and 6.1.1.4'
O O 0.0106 0.0060 'International Tables Vol C Tables 4.2.6.8 and 6.1.1.4'

loop_
_geom_angle_atom_site_label_1
_geom_angle_atom_site_label_2
_geom_angle_atom_site_label_3
_geom_angle
_geom_angle_site_symmetry_1
_geom_angle_site_symmetry_3
_geom_angle_publ_flag
C2 C1 C6 120.1(8) . . ?
C2 C1 As1 117.7(6) . . ?
C6 C1 As1 122.2(7) . . ?
C1 C2 C3 120.1(8) . . ?
C1 C2 H2 120.0 . . ?
C3 C2 H2 120.0 . . ?
C2 C3 C4 118.1(10) . . ?
C2 C3 H3 121.0 . . ?
C4 C3 H3 121.0 . . ?
C5 C4 C3 122.0(9) . . ?
C5 C4 H4 119.0 . . ?
C3 C4 H4 119.0 . . ?
C4 C5 C6 120.0(9) . . ?
C4 C5 H5 120.0 . . ?
C6 C5 H5 120.0 . . ?
O1 C6 C5 113.5(8) . . ?
O1 C6 C1 126.7(7) . . ?
C5 C6 C1 119.8(9) . . ?
O1 C7 C8 114.1(8) . . ?
O1 C7 C12 124.9(9) . . ?
C8 C7 C12 120.9(9) . . ?
C7 C8 C9 120.3(9) . . ?
C7 C8 H8 119.8 . . ?
C9 C8 H8 119.8 . . ?
C10 C9 C8 121.7(10) . . ?
C10 C9 H9 119.2 . . ?
C8 C9 H9 119.2 . . ?
C9 C10 C11 118.1(10) . . ?
C9 C10 H10 121.0 . . ?
C11 C10 H10 121.0 . . ?
C12 C11 C10 120.8(9) . . ?
C12 C11 H11 119.6 . . ?
C10 C11 H11 119.6 . . ?
C11 C12 C7 118.1(9) . . ?
C11 C12 As1 118.5(7) . . ?
C7 C12 As1 123.3(7) . . ?
N14 C13 C18 121.9(7) . . ?
N14 C13 As1 116.6(5) . . ?
C18 C13 As1 121.4(6) . . ?
N14 C15 C16 123.7(8) . . ?
N14 C15 H15 118.1 . . ?
C16 C15 H15 118.1 . . ?
C15 C16 C17 119.2(8) . . ?
C15 C16 H16 120.4 . . ?
C17 C16 H16 120.4 . . ?
C18 C17 C16 118.4(8) . . ?
C18 C17 H17 120.8 . . ?
C16 C17 H17 120.8 . . ?
C17 C18 C13 119.5(8) . . ?
C17 C18 H18 120.2 . . ?
C13 C18 H18 120.2 . . ?
C26 C21 C22 118.6(9) . . ?
C26 C21 As2 122.6(8) . . ?
C22 C21 As2 118.8(7) . . ?
C23 C22 C21 120.5(10) . . ?
C23 C22 H22 119.7 . . ?
C21 C22 H22 119.7 . . ?
C24 C23 C22 119.7(11) . . ?
C24 C23 H23 120.2 . . ?
C22 C23 H23 120.2 . . ?
C23 C24 C25 121.6(10) . . ?
C23 C24 H24 119.2 . . ?
C25 C24 H24 119.2 . . ?
C24 C25 C26 117.9(10) . . ?
C24 C25 H25 121.0 . . ?
C26 C25 H25 121.0 . . ?
C21 C26 O2 125.7(9) . . ?
C21 C26 C25 121.5(10) . . ?
O2 C26 C25 112.7(8) . . ?
O2 C27 C28 115.8(8) . . ?
O2 C27 C32 124.1(8) . . ?
C28 C27 C32 120.1(9) . . ?
C29 C28 C27 121.6(9) . . ?
C29 C28 H28 119.2 . . ?
C27 C28 H28 119.2 . . ?
C28 C29 C30 119.4(9) . . ?
C28 C29 H29 120.3 . . ?
C30 C29 H29 120.3 . . ?
C31 C30 C29 120.6(9) . . ?
C31 C30 H30 119.7 . . ?
C29 C30 H30 119.7 . . ?
C30 C31 C32 120.7(9) . . ?
C30 C31 H31 119.7 . . ?
C32 C31 H31 119.7 . . ?
C27 C32 C31 117.5(9) . . ?
C27 C32 As2 122.9(7) . . ?
C31 C32 As2 119.4(7) . . ?
N34 C33 C38 122.2(8) . . ?
N34 C33 As2 112.5(6) . . ?
C38 C33 As2 125.2(7) . . ?
C36 C35 N34 123.0(9) . . ?
C36 C35 H35 118.5 . . ?
N34 C35 H35 118.5 . . ?
C37 C36 C35 119.5(10) . . ?
C37 C36 H36 120.2 . . ?
C35 C36 H36 120.2 . . ?
C36 C37 C38 119.1(10) . . ?
C36 C37 H37 120.4 . . ?
C38 C37 H37 120.4 . . ?
C33 C38 C37 119.2(9) . . ?
C33 C38 H38 120.4 . . ?
C37 C38 H38 120.4 . . ?
C15 N14 C13 117.1(7) . . ?
C15 N14 Cu1 118.5(5) . . ?
C13 N14 Cu1 124.0(5) . . ?
C33 N34 C35 116.7(8) . . ?
C33 N34 Cu2 127.3(6) . . ?
C35 N34 Cu2 115.6(6) . . ?
C1 As1 C12 96.4(4) . . ?
C1 As1 C13 103.0(3) . . ?
C12 As1 C13 96.5(4) . . ?
C1 As1 Cu2 118.1(3) . . ?
C12 As1 Cu2 125.5(2) . . ?
C13 As1 Cu2 113.3(2) . . ?
C32 As2 C21 94.3(4) . . ?
C32 As2 C33 99.6(4) . . ?
C21 As2 C33 95.4(4) . . ?
Cu1 I1 Cu1 63.18(4) . 2_677 ?
Cu1 I1 Cu2 60.60(4) . . ?
Cu1 I1 Cu2 116.07(4) 2_677 . ?
Cu1 I2 Cu2 61.18(4) . . ?
N14 Cu1 I2 108.2(2) . . ?
N14 Cu1 I1 112.3(2) . . ?
I2 Cu1 I1 110.41(4) . . ?
N14 Cu1 I1 107.08(18) . 2_677 ?
I2 Cu1 I1 101.24(5) . 2_677 ?
I1 Cu1 I1 116.82(4) . 2_677 ?
N14 Cu1 Cu2 98.94(18) . . ?
I2 Cu1 Cu2 59.82(4) . . ?
I1 Cu1 Cu2 59.91(4) . . ?
I1 Cu1 Cu2 151.96(5) 2_677 . ?
N14 Cu1 Cu1 130.0(2) . 2_677 ?
I2 Cu1 Cu1 121.25(6) . 2_677 ?
I1 Cu1 Cu1 58.53(4) . 2_677 ?
I1 Cu1 Cu1 58.30(4) 2_677 2_677 ?
Cu2 Cu1 Cu1 111.44(6) . 2_677 ?
N34 Cu2 As1 132.0(2) . . ?
N34 Cu2 I2 102.8(2) . . ?
As1 Cu2 I2 101.84(5) . . ?
N34 Cu2 I1 104.9(2) . . ?
As1 Cu2 I1 104.75(5) . . ?
I2 Cu2 I1 109.38(4) . . ?
N34 Cu2 Cu1 142.2(2) . . ?
As1 Cu2 Cu1 85.65(5) . . ?
I2 Cu2 Cu1 59.01(4) . . ?
I1 Cu2 Cu1 59.49(4) . . ?
C7 O1 C6 126.3(7) . . ?
C26 O2 C27 122.1(7) . . ?

loop_
_geom_bond_atom_site_label_1
_geom_bond_atom_site_label_2
_geom_bond_distance
_geom_bond_site_symmetry_2
_geom_bond_publ_flag
C1 C2 1.372(14) . ?
C1 C6 1.408(13) . ?
C1 As1 1.933(8) . ?
C2 C3 1.407(13) . ?
C2 H2 0.9300 . ?
C3 C4 1.408(15) . ?
C3 H3 0.9300 . ?
C4 C5 1.346(16) . ?
C4 H4 0.9300 . ?
C5 C6 1.386(12) . ?
C5 H5 0.9300 . ?
C6 O1 1.371(12) . ?
C7 O1 1.369(11) . ?
C7 C8 1.370(14) . ?
C7 C12 1.413(12) . ?
C8 C9 1.376(15) . ?
C8 H8 0.9300 . ?
C9 C10 1.363(15) . ?
C9 H9 0.9300 . ?
C10 C11 1.445(15) . ?
C10 H10 0.9300 . ?
C11 C12 1.378(13) . ?
C11 H11 0.9300 . ?
C12 As1 1.941(10) . ?
C13 N14 1.351(10) . ?
C13 C18 1.397(12) . ?
C13 As1 1.982(8) . ?
C15 N14 1.348(11) . ?
C15 C16 1.352(12) . ?
C15 H15 0.9300 . ?
C16 C17 1.397(12) . ?
C16 H16 0.9300 . ?
C17 C18 1.363(13) . ?
C17 H17 0.9300 . ?
C18 H18 0.9300 . ?
C21 C26 1.369(12) . ?
C21 C22 1.401(15) . ?
C21 As2 1.935(9) . ?
C22 C23 1.378(16) . ?
C22 H22 0.9300 . ?
C23 C24 1.371(16) . ?
C23 H23 0.9300 . ?
C24 C25 1.377(16) . ?
C24 H24 0.9300 . ?
C25 C26 1.405(14) . ?
C25 H25 0.9300 . ?
C26 O2 1.374(12) . ?
C27 O2 1.374(11) . ?
C27 C28 1.397(13) . ?
C27 C32 1.399(12) . ?
C28 C29 1.324(14) . ?
C28 H28 0.9300 . ?
C29 C30 1.405(14) . ?
C29 H29 0.9300 . ?
C30 C31 1.363(15) . ?
C30 H30 0.9300 . ?
C31 C32 1.403(14) . ?
C31 H31 0.9300 . ?
C32 As2 1.930(9) . ?
C33 N34 1.359(11) . ?
C33 C38 1.384(13) . ?
C33 As2 1.975(9) . ?
C35 C36 1.370(15) . ?
C35 N34 1.390(12) . ?
C35 H35 0.9300 . ?
C36 C37 1.357(15) . ?
C36 H36 0.9300 . ?
C37 C38 1.409(15) . ?
C37 H37 0.9300 . ?
C38 H38 0.9300 . ?
N14 Cu1 2.076(7) . ?
N34 Cu2 2.009(8) . ?
As1 Cu2 2.3311(13) . ?
I1 Cu1 2.6657(13) . ?
I1 Cu1 2.6724(12) 2_677 ?
I1 Cu2 2.6771(13) . ?
I2 Cu1 2.6376(14) . ?
I2 Cu2 2.6597(14) . ?
Cu1 I1 2.6723(12) 2_677 ?
Cu1 Cu2 2.6957(15) . ?
Cu1 Cu1 2.796(2) 2_677 ?
